data_7047135
loop_
_publ_author_name
'Khalil, Georges'
'Barloy, Laurent'
'Kyritsakas, Nathalie'
'Mobian, Pierre'
'Henry, Marc'

_publ_section_title
;
 From monomeric complexes to double-stranded helicates constructed around
 trans-TiO<sub>4</sub>N<sub>2</sub> motifs with intramolecular
 inter-ligand hydrogen-bonding interactions.
;
_journal_issue 32
_journal_name_full 'Dalton transactions (Cambridge, England : 2003)'
_journal_page_first 11113
_journal_page_last 11122
_journal_paper_doi 10.1039/c8dt01343h
_journal_volume 47
_journal_year 2018
_chemical_formula_moiety 'C108 H84 N8 O8 Ti2, C7 H8'
_chemical_formula_sum 'C115 H92 N8 O8 Ti2'
_chemical_formula_weight 1809.76
_space_group_crystal_system triclinic
_space_group_IT_number 2
_space_group_name_Hall '-P 1'
_space_group_name_H-M_alt 'P -1'
_symmetry_space_group_name_Hall '-P 1'
_symmetry_space_group_name_H-M 'P -1'
_atom_sites_solution_hydrogens geom
_audit_block_doi 10.5517/ccdc.csd.cc1zdk1z
_audit_creation_method SHELXL-2014/6
_audit_update_record
;
2018-03-13 deposited with the CCDC.
2018-07-09 downloaded from the CCDC.
;
_cell_angle_alpha 105.583(5)
_cell_angle_beta 94.894(3)
_cell_angle_gamma 98.119(5)
_cell_formula_units_Z 2
_cell_length_a 10.8958(6)
_cell_length_b 19.0728(16)
_cell_length_c 22.9783(12)
_cell_measurement_reflns_used 130000
_cell_measurement_temperature 173(2)
_cell_measurement_theta_max 25.
_cell_measurement_theta_min 2.5
_cell_volume 4515.4(5)
_computing_cell_refinement 'Bruker SAINT'
_computing_data_collection 'Bruker APEX2'
_computing_data_reduction 'Bruker SAINT'
_computing_molecular_graphics 'Bruker SHELXTL'
_computing_publication_material 'Bruker SHELXTL'
_computing_structure_refinement 'SHELXL-2014/6 (Sheldrick, 2014)'
_computing_structure_solution 'SHELXS-97 (Sheldrick, 2008)'
_diffrn_ambient_temperature 173(2)
_diffrn_measured_fraction_theta_full 0.942
_diffrn_measured_fraction_theta_max 0.880
_diffrn_measurement_device_type 'Bruker APEX-II CCD'
_diffrn_measurement_method '\f and \w scans'
_diffrn_radiation_monochromator graphite
_diffrn_radiation_source 'fine-focus sealed tube'
_diffrn_radiation_type MoK\a
_diffrn_radiation_wavelength 0.71073
_diffrn_reflns_av_R_equivalents 0.0529
_diffrn_reflns_av_unetI/netI 0.0540
_diffrn_reflns_Laue_measured_fraction_full 0.942
_diffrn_reflns_Laue_measured_fraction_max 0.880
_diffrn_reflns_limit_h_max 15
_diffrn_reflns_limit_h_min -14
_diffrn_reflns_limit_k_max 26
_diffrn_reflns_limit_k_min -26
_diffrn_reflns_limit_l_max 32
_diffrn_reflns_limit_l_min -32
_diffrn_reflns_number 135066
_diffrn_reflns_point_group_measured_fraction_full 0.942
_diffrn_reflns_point_group_measured_fraction_max 0.880
_diffrn_reflns_theta_full 25.242
_diffrn_reflns_theta_max 30.181
_diffrn_reflns_theta_min 1.238
_exptl_absorpt_coefficient_mu 0.244
_exptl_absorpt_correction_T_max 0.990
_exptl_absorpt_correction_T_min 0.981
_exptl_absorpt_correction_type multi-scan
_exptl_absorpt_process_details sadabs
_exptl_crystal_colour red
_exptl_crystal_density_diffrn 1.331
_exptl_crystal_density_meas ?
_exptl_crystal_description prism
_exptl_crystal_F_000 1892
_exptl_crystal_size_max 0.060
_exptl_crystal_size_mid 0.050
_exptl_crystal_size_min 0.050
_refine_diff_density_max 0.633
_refine_diff_density_min -0.519
_refine_diff_density_rms 0.059
_refine_ls_extinction_method none
_refine_ls_goodness_of_fit_ref 1.027
_refine_ls_hydrogen_treatment constr
_refine_ls_matrix_type full
_refine_ls_number_parameters 1191
_refine_ls_number_reflns 23570
_refine_ls_number_restraints 0
_refine_ls_restrained_S_all 1.027
_refine_ls_R_factor_all 0.0918
_refine_ls_R_factor_gt 0.0491
_refine_ls_shift/su_max 0.001
_refine_ls_shift/su_mean 0.000
_refine_ls_structure_factor_coef Fsqd
_refine_ls_weighting_details 'w=1/[\s^2^(Fo^2^)+(0.0554P)^2^+2.7449P] where P=(Fo^2^+2Fc^2^)/3'
_refine_ls_weighting_scheme calc
_refine_ls_wR_factor_gt 0.1158
_refine_ls_wR_factor_ref 0.1372
_reflns_Friedel_coverage 0.000
_reflns_number_gt 15567
_reflns_number_total 23570
_reflns_threshold_expression 'I > 2\s(I)'
_cod_data_source_file c8dt01343h2.cif
_cod_data_source_block e3475a_a
_cod_depositor_comments
;
The following automatic conversions were performed:

'_exptl_crystal_density_meas' value 'none' was changed to '?' - the
value is perceived as not measured.

Automatic conversion script
Id: cif_fix_values 4973 2017-02-22 13:04:09Z antanas 

 Adding full bibliography for 7047131--7047135.cif.
;
_cod_database_code 7047135
_shelx_space_group_comment
;
The symmetry employed for this shelxl refinement is uniquely defined
by the following loop, which should always be used as a source of
symmetry information in preference to the above space-group names.
They are only intended as comments.
;
_shelx_estimated_absorpt_t_min 0.985
_shelx_estimated_absorpt_t_max 0.988
_shelxl_version_number 2014/6

loop_
_space_group_symop_operation_xyz
'x, y, z'
'-x, -y, -z'

loop_
_atom_site_label
_atom_site_type_symbol
_atom_site_fract_x
_atom_site_fract_y
_atom_site_fract_z
_atom_site_U_iso_or_equiv
_atom_site_adp_type
_atom_site_occupancy
_atom_site_site_symmetry_order
_atom_site_calc_flag
_atom_site_refinement_flags_posn
_atom_site_refinement_flags_adp
Ti1 Ti 0.74992(3) 0.32142(2) 0.71060(2) 0.01955(8) Uani 1 1 d . .
Ti2 Ti 0.46685(3) 0.74157(2) 0.81813(2) 0.01829(8) Uani 1 1 d . .
C1 C 1.07160(19) 0.22593(11) 0.76013(10) 0.0262(4) Uani 1 1 d . .
C2 C 1.1088(2) 0.20801(13) 0.81280(10) 0.0326(5) Uani 1 1 d . .
H2 H 1.1435 0.2463 0.8487 0.039 Uiso 1 1 calc R U
C3 C 1.0961(2) 0.13510(14) 0.81391(11) 0.0393(6) Uani 1 1 d . .
H3 H 1.1238 0.1239 0.8502 0.047 Uiso 1 1 calc R U
C4 C 1.0437(2) 0.07893(14) 0.76287(12) 0.0417(6) Uani 1 1 d . .
H4 H 1.0354 0.0289 0.7636 0.050 Uiso 1 1 calc R U
C5 C 1.0032(2) 0.09594(13) 0.71066(12) 0.0425(6) Uani 1 1 d . .
H5 H 0.9659 0.0574 0.6754 0.051 Uiso 1 1 calc R U
C6 C 1.0163(2) 0.16860(12) 0.70906(11) 0.0343(5) Uani 1 1 d . .
H6 H 0.9874 0.1795 0.6728 0.041 Uiso 1 1 calc R U
C7 C 1.1003(2) 0.30251(11) 0.75572(10) 0.0261(4) Uani 1 1 d . .
C8 C 1.02172(19) 0.33094(11) 0.71938(9) 0.0228(4) Uani 1 1 d . .
O1 O 0.90604(13) 0.29342(7) 0.69553(6) 0.0228(3) Uani 1 1 d . .
C9 C 1.06273(19) 0.39822(11) 0.70752(9) 0.0248(4) Uani 1 1 d . .
C10 C 1.1770(2) 0.44004(12) 0.73728(11) 0.0319(5) Uani 1 1 d . .
H10 H 1.2048 0.4862 0.7302 0.038 Uiso 1 1 calc R U
C11 C 1.2505(2) 0.41541(13) 0.77695(12) 0.0375(6) Uani 1 1 d . .
H11 H 1.3261 0.4457 0.7988 0.045 Uiso 1 1 calc R U
C12 C 1.2138(2) 0.34660(13) 0.78464(11) 0.0327(5) Uani 1 1 d . .
H12 H 1.2671 0.3288 0.8102 0.039 Uiso 1 1 calc R U
C13 C 0.99311(19) 0.42315(11) 0.66025(9) 0.0240(4) Uani 1 1 d . .
C14 C 0.87139(19) 0.43856(10) 0.66398(8) 0.0203(4) Uani 1 1 d . .
O2 O 0.80692(12) 0.41832(7) 0.70639(6) 0.0205(3) Uani 1 1 d . .
C15 C 0.81776(19) 0.47369(10) 0.62349(9) 0.0217(4) Uani 1 1 d . .
C16 C 0.8831(2) 0.48046(12) 0.57469(9) 0.0280(5) Uani 1 1 d . .
H16 H 0.8472 0.5013 0.5455 0.034 Uiso 1 1 calc R U
C17 C 0.9967(2) 0.45822(13) 0.56739(10) 0.0325(5) Uani 1 1 d . .
H17 H 1.0354 0.4605 0.5323 0.039 Uiso 1 1 calc R U
C18 C 1.0543(2) 0.43252(12) 0.61157(10) 0.0297(5) Uani 1 1 d . .
H18 H 1.1361 0.4212 0.6086 0.036 Uiso 1 1 calc R U
C19 C 0.70129(19) 0.50506(10) 0.63109(8) 0.0216(4) Uani 1 1 d . .
C20 C 0.6402(2) 0.52689(16) 0.58497(11) 0.0433(7) Uani 1 1 d . .
H20 H 0.6712 0.5187 0.5467 0.052 Uiso 1 1 calc R U
C21 C 0.5361(3) 0.55996(16) 0.59302(11) 0.0437(7) Uani 1 1 d . .
H21 H 0.4994 0.5755 0.5607 0.052 Uiso 1 1 calc R U
C22 C 0.4827(2) 0.57140(11) 0.64710(9) 0.0234(4) Uani 1 1 d . .
C23 C 0.5426(2) 0.54869(13) 0.69240(10) 0.0336(5) Uani 1 1 d . .
H23 H 0.5095 0.5548 0.7300 0.040 Uiso 1 1 calc R U
C24 C 0.6489(2) 0.51734(13) 0.68493(10) 0.0341(5) Uani 1 1 d . .
H24 H 0.6875 0.5037 0.7179 0.041 Uiso 1 1 calc R U
C25 C 0.3635(2) 0.60014(11) 0.65320(9) 0.0233(4) Uani 1 1 d . .
C26 C 0.32382(19) 0.63177(10) 0.70990(8) 0.0213(4) Uani 1 1 d . .
O3 O 0.40309(12) 0.64860(7) 0.76227(6) 0.0209(3) Uani 1 1 d . .
C27 C 0.20176(19) 0.64631(11) 0.71276(9) 0.0239(4) Uani 1 1 d . .
C28 C 0.1252(2) 0.63835(12) 0.65911(10) 0.0306(5) Uani 1 1 d . .
H28 H 0.0429 0.6491 0.6608 0.037 Uiso 1 1 calc R U
C29 C 0.1673(2) 0.61495(13) 0.60333(10) 0.0332(5) Uani 1 1 d . .
H29 H 0.1169 0.6135 0.5670 0.040 Uiso 1 1 calc R U
C30 C 0.2826(2) 0.59379(12) 0.60071(9) 0.0301(5) Uani 1 1 d . .
H30 H 0.3082 0.5742 0.5620 0.036 Uiso 1 1 calc R U
C31 C 0.14635(19) 0.66629(11) 0.77093(9) 0.0245(4) Uani 1 1 d . .
C32 C 0.19597(19) 0.73052(11) 0.81820(9) 0.0223(4) Uani 1 1 d . .
O4 O 0.30812(12) 0.76981(7) 0.81626(6) 0.0223(3) Uani 1 1 d . .
C33 C 0.12978(19) 0.75351(11) 0.86821(9) 0.0243(4) Uani 1 1 d . .
C34 C 0.0209(2) 0.70749(12) 0.87199(10) 0.0315(5) Uani 1 1 d . .
H34 H -0.0235 0.7217 0.9059 0.038 Uiso 1 1 calc R U
C35 C -0.0233(2) 0.64190(13) 0.82753(11) 0.0363(5) Uani 1 1 d . .
H35 H -0.0954 0.6102 0.8318 0.044 Uiso 1 1 calc R U
C36 C 0.0374(2) 0.62235(12) 0.77676(10) 0.0312(5) Uani 1 1 d . .
H36 H 0.0044 0.5782 0.7453 0.037 Uiso 1 1 calc R U
C37 C 0.16823(19) 0.82576(11) 0.91464(9) 0.0261(4) Uani 1 1 d . .
C38 C 0.2128(2) 0.88857(12) 0.89820(10) 0.0303(5) Uani 1 1 d . .
H38 H 0.2267 0.8845 0.8573 0.036 Uiso 1 1 calc R U
C39 C 0.2373(2) 0.95736(13) 0.94121(12) 0.0405(6) Uani 1 1 d . .
H39 H 0.2675 1.0001 0.9295 0.049 Uiso 1 1 calc R U
C40 C 0.2182(3) 0.96405(15) 1.00082(12) 0.0490(7) Uani 1 1 d . .
H40 H 0.2351 1.0112 1.0301 0.059 Uiso 1 1 calc R U
C41 C 0.1746(3) 0.90242(15) 1.01774(11) 0.0457(6) Uani 1 1 d . .
H41 H 0.1612 0.9070 1.0588 0.055 Uiso 1 1 calc R U
C42 C 0.1498(2) 0.83353(13) 0.97535(10) 0.0342(5) Uani 1 1 d . .
H42 H 0.1201 0.7911 0.9876 0.041 Uiso 1 1 calc R U
C43 C 0.6367(2) 0.11687(11) 0.57086(10) 0.0296(5) Uani 1 1 d . .
C44 C 0.6126(3) 0.10694(13) 0.50813(11) 0.0404(6) Uani 1 1 d . .
H44 H 0.5341 0.1139 0.4913 0.048 Uiso 1 1 calc R U
C45 C 0.7020(3) 0.08703(14) 0.47009(12) 0.0494(7) Uani 1 1 d . .
H45 H 0.6836 0.0801 0.4276 0.059 Uiso 1 1 calc R U
C46 C 0.8158(3) 0.07730(15) 0.49309(13) 0.0533(8) Uani 1 1 d . .
H46 H 0.8772 0.0645 0.4670 0.064 Uiso 1 1 calc R U
C47 C 0.8409(3) 0.08626(16) 0.55505(13) 0.0517(7) Uani 1 1 d . .
H47 H 0.9197 0.0790 0.5714 0.062 Uiso 1 1 calc R U
C48 C 0.7519(2) 0.10571(13) 0.59343(11) 0.0403(6) Uani 1 1 d . .
H48 H 0.7703 0.1114 0.6358 0.048 Uiso 1 1 calc R U
C49 C 0.5379(2) 0.13555(11) 0.61003(9) 0.0278(5) Uani 1 1 d . .
C50 C 0.56286(19) 0.18497(10) 0.66957(9) 0.0232(4) Uani 1 1 d . .
O5 O 0.68111(13) 0.21927(7) 0.69261(6) 0.0231(3) Uani 1 1 d . .
C51 C 0.4649(2) 0.19833(11) 0.70494(9) 0.0252(4) Uani 1 1 d . .
C52 C 0.3431(2) 0.16419(12) 0.67998(11) 0.0322(5) Uani 1 1 d . .
H52 H 0.2766 0.1735 0.7036 0.039 Uiso 1 1 calc R U
C53 C 0.3175(2) 0.11723(14) 0.62172(11) 0.0390(6) Uani 1 1 d . .
H53 H 0.2339 0.0950 0.6050 0.047 Uiso 1 1 calc R U
C54 C 0.4145(2) 0.10272(12) 0.58777(10) 0.0354(5) Uani 1 1 d . .
H54 H 0.3963 0.0693 0.5480 0.043 Uiso 1 1 calc R U
C55 C 0.48343(19) 0.24511(11) 0.76943(9) 0.0229(4) Uani 1 1 d . .
C56 C 0.54411(18) 0.31917(10) 0.78800(8) 0.0200(4) Uani 1 1 d . .
O6 O 0.60628(12) 0.34604(7) 0.74780(6) 0.0208(3) Uani 1 1 d . .
C57 C 0.53695(19) 0.36516(11) 0.84681(9) 0.0215(4) Uani 1 1 d . .
C58 C 0.4767(2) 0.33204(12) 0.88683(9) 0.0262(4) Uani 1 1 d . .
H58 H 0.4708 0.3617 0.9266 0.031 Uiso 1 1 calc R U
C59 C 0.4259(2) 0.25828(12) 0.87046(10) 0.0287(5) Uani 1 1 d . .
H59 H 0.3900 0.2370 0.8993 0.034 Uiso 1 1 calc R U
C60 C 0.4275(2) 0.21530(11) 0.81172(10) 0.0273(4) Uani 1 1 d . .
H60 H 0.3899 0.1647 0.8000 0.033 Uiso 1 1 calc R U
C61 C 0.58258(19) 0.44580(11) 0.86706(9) 0.0218(4) Uani 1 1 d . .
C62 C 0.59928(19) 0.48850(11) 0.82680(9) 0.0235(4) Uani 1 1 d . .
H62 H 0.5843 0.4647 0.7842 0.028 Uiso 1 1 calc R U
C63 C 0.63682(19) 0.56408(11) 0.84665(8) 0.0235(4) Uani 1 1 d . .
H63 H 0.6480 0.5907 0.8175 0.028 Uiso 1 1 calc R U
C64 C 0.65871(18) 0.60235(10) 0.90844(8) 0.0209(4) Uani 1 1 d . .
C65 C 0.6395(2) 0.56011(12) 0.94894(9) 0.0298(5) Uani 1 1 d . .
H65 H 0.6515 0.5843 0.9914 0.036 Uiso 1 1 calc R U
C66 C 0.6038(2) 0.48461(11) 0.92928(9) 0.0294(5) Uani 1 1 d . .
H66 H 0.5932 0.4580 0.9585 0.035 Uiso 1 1 calc R U
C67 C 0.70884(19) 0.68255(10) 0.93095(8) 0.0211(4) Uani 1 1 d . .
C68 C 0.69284(18) 0.73314(10) 0.89702(8) 0.0189(4) Uani 1 1 d . .
O7 O 0.61898(12) 0.71201(7) 0.84274(6) 0.0199(3) Uani 1 1 d . .
C69 C 0.75706(19) 0.80650(11) 0.91898(9) 0.0216(4) Uani 1 1 d . .
C70 C 0.8269(2) 0.83001(11) 0.97630(9) 0.0266(4) Uani 1 1 d . .
H70 H 0.8674 0.8800 0.9918 0.032 Uiso 1 1 calc R U
C71 C 0.8384(2) 0.78183(12) 1.01116(9) 0.0302(5) Uani 1 1 d . .
H71 H 0.8849 0.7988 1.0506 0.036 Uiso 1 1 calc R U
C72 C 0.7819(2) 0.70924(12) 0.98815(9) 0.0273(5) Uani 1 1 d . .
H72 H 0.7927 0.6760 1.0117 0.033 Uiso 1 1 calc R U
C73 C 0.76300(19) 0.85900(10) 0.88122(9) 0.0223(4) Uani 1 1 d . .
C74 C 0.65797(19) 0.87743(10) 0.85326(9) 0.0220(4) Uani 1 1 d . .
O8 O 0.54241(12) 0.84219(7) 0.85577(6) 0.0206(3) Uani 1 1 d . .
C75 C 0.6721(2) 0.93360(11) 0.82342(9) 0.0253(4) Uani 1 1 d . .
C76 C 0.7934(2) 0.96667(12) 0.82091(10) 0.0315(5) Uani 1 1 d . .
H76 H 0.8048 1.0041 0.8007 0.038 Uiso 1 1 calc R U
C77 C 0.8968(2) 0.94705(13) 0.84666(11) 0.0343(5) Uani 1 1 d . .
H77 H 0.9783 0.9700 0.8434 0.041 Uiso 1 1 calc R U
C78 C 0.8820(2) 0.89404(12) 0.87713(10) 0.0292(5) Uani 1 1 d . .
H78 H 0.9536 0.8811 0.8956 0.035 Uiso 1 1 calc R U
C79 C 0.5653(2) 0.95946(11) 0.79586(10) 0.0288(5) Uani 1 1 d . .
C80 C 0.5746(2) 0.98141(13) 0.74283(11) 0.0371(5) Uani 1 1 d . .
H80 H 0.6485 0.9780 0.7239 0.045 Uiso 1 1 calc R U
C81 C 0.4775(3) 1.00812(14) 0.71734(12) 0.0458(7) Uani 1 1 d . .
H81 H 0.4861 1.0234 0.6816 0.055 Uiso 1 1 calc R U
C82 C 0.3692(3) 1.01251(14) 0.74361(14) 0.0479(7) Uani 1 1 d . .
H82 H 0.3023 1.0301 0.7259 0.057 Uiso 1 1 calc R U
C83 C 0.3585(3) 0.99114(14) 0.79599(13) 0.0457(6) Uani 1 1 d . .
H83 H 0.2840 0.9945 0.8145 0.055 Uiso 1 1 calc R U
C84 C 0.4551(2) 0.96489(12) 0.82194(11) 0.0340(5) Uani 1 1 d . .
H84 H 0.4460 0.9504 0.8580 0.041 Uiso 1 1 calc R U
N1 N 0.67410(18) 0.30584(10) 0.61429(8) 0.0299(4) Uani 1 1 d . .
C85 C 0.7594(3) 0.28593(12) 0.57377(10) 0.0368(6) Uani 1 1 d . .
H85 H 0.8345 0.2726 0.5883 0.044 Uiso 1 1 calc R U
C86 C 0.7398(3) 0.28469(14) 0.51426(11) 0.0503(7) Uani 1 1 d . .
H86 H 0.8002 0.2717 0.4876 0.060 Uiso 1 1 calc R U
C87 C 0.6281(3) 0.30306(15) 0.49362(12) 0.0507(7) Uani 1 1 d . .
H87 H 0.6131 0.3033 0.4524 0.061 Uiso 1 1 calc R U
C88 C 0.5412(3) 0.32036(15) 0.53052(11) 0.0477(7) Uani 1 1 d . .
H88 H 0.4645 0.3315 0.5156 0.057 Uiso 1 1 calc R U
C89 C 0.5669(2) 0.32157(12) 0.59300(10) 0.0349(5) Uani 1 1 d . .
N2 N 0.4846(2) 0.33842(12) 0.63151(9) 0.0406(5) Uani 1 1 d . .
H2A H 0.5031 0.3367 0.6691 0.049 Uiso 1 1 calc R U
C90 C 0.3660(3) 0.3595(2) 0.61597(15) 0.0665(9) Uani 1 1 d . .
H90A H 0.3810 0.4040 0.6022 0.100 Uiso 1 1 calc R U
H90B H 0.3217 0.3695 0.6519 0.100 Uiso 1 1 calc R U
H90C H 0.3152 0.3192 0.5833 0.100 Uiso 1 1 calc R U
N3 N 0.83546(17) 0.34800(10) 0.80842(8) 0.0292(4) Uani 1 1 d . .
C91 C 0.8927(2) 0.41974(13) 0.83463(10) 0.0350(5) Uani 1 1 d . .
H91 H 0.8880 0.4541 0.8117 0.042 Uiso 1 1 calc R U
C92 C 0.9560(3) 0.44419(16) 0.89203(11) 0.0487(7) Uani 1 1 d . .
H92 H 0.9937 0.4945 0.9091 0.058 Uiso 1 1 calc R U
C93 C 0.9635(3) 0.39286(18) 0.92468(12) 0.0521(7) Uani 1 1 d . .
H93 H 1.0086 0.4081 0.9645 0.063 Uiso 1 1 calc R U
C94 C 0.9075(3) 0.32175(16) 0.90069(11) 0.0440(6) Uani 1 1 d . .
H94 H 0.9120 0.2872 0.9235 0.053 Uiso 1 1 calc R U
C95 C 0.8422(2) 0.29950(13) 0.84105(10) 0.0326(5) Uani 1 1 d . .
N4 N 0.78463(19) 0.23048(11) 0.81517(9) 0.0363(5) Uani 1 1 d . .
H4A H 0.7495 0.2192 0.7772 0.044 Uiso 1 1 calc R U
C96 C 0.7756(3) 0.17231(16) 0.84518(13) 0.0507(7) Uani 1 1 d . .
H96A H 0.8581 0.1587 0.8514 0.076 Uiso 1 1 calc R U
H96B H 0.7169 0.1290 0.8197 0.076 Uiso 1 1 calc R U
H96C H 0.7456 0.1899 0.8847 0.076 Uiso 1 1 calc R U
N5 N 0.51433(17) 0.77006(9) 0.73407(7) 0.0252(4) Uani 1 1 d . .
C97 C 0.4239(2) 0.79676(12) 0.70626(10) 0.0307(5) Uani 1 1 d . .
H97 H 0.3491 0.8018 0.7242 0.037 Uiso 1 1 calc R U
C98 C 0.4347(3) 0.81678(14) 0.65391(11) 0.0410(6) Uani 1 1 d . .
H98 H 0.3687 0.8345 0.6355 0.049 Uiso 1 1 calc R U
C99 C 0.5446(3) 0.81052(15) 0.62846(11) 0.0464(7) Uani 1 1 d . .
H99 H 0.5555 0.8254 0.5927 0.056 Uiso 1 1 calc R U
C100 C 0.6368(3) 0.78338(15) 0.65408(11) 0.0439(6) Uani 1 1 d . .
H100 H 0.7118 0.7787 0.6362 0.053 Uiso 1 1 calc R U
C101 C 0.6204(2) 0.76202(12) 0.70787(10) 0.0312(5) Uani 1 1 d . .
N6 N 0.70735(19) 0.73393(12) 0.73424(9) 0.0384(5) Uani 1 1 d . .
H6A H 0.6930 0.7222 0.7678 0.046 Uiso 1 1 calc R U
C102 C 0.8233(3) 0.7216(2) 0.71110(17) 0.0798(12) Uani 1 1 d . .
H10A H 0.8060 0.6897 0.6690 0.120 Uiso 1 1 calc R U
H10B H 0.8698 0.6977 0.7364 0.120 Uiso 1 1 calc R U
H10C H 0.8730 0.7690 0.7121 0.120 Uiso 1 1 calc R U
N7 N 0.40614(16) 0.70488(10) 0.89707(8) 0.0268(4) Uani 1 1 d . .
C103 C 0.3507(2) 0.63263(12) 0.88371(10) 0.0306(5) Uani 1 1 d . .
H103 H 0.3466 0.6022 0.8432 0.037 Uiso 1 1 calc R U
C104 C 0.3010(2) 0.60191(14) 0.92539(12) 0.0411(6) Uani 1 1 d . .
H104 H 0.2626 0.5514 0.9143 0.049 Uiso 1 1 calc R U
C105 C 0.3082(2) 0.64686(15) 0.98470(11) 0.0429(6) Uani 1 1 d . .
H105 H 0.2737 0.6272 1.0148 0.051 Uiso 1 1 calc R U
C106 C 0.3640(2) 0.71828(14) 0.99971(10) 0.0368(5) Uani 1 1 d . .
H106 H 0.3699 0.7487 1.0404 0.044 Uiso 1 1 calc R U
C107 C 0.4136(2) 0.74768(12) 0.95469(10) 0.0289(5) Uani 1 1 d . .
N8 N 0.46771(18) 0.81850(10) 0.96721(8) 0.0322(4) Uani 1 1 d . .
H8 H 0.4905 0.8346 0.9366 0.039 Uiso 1 1 calc R U
C108 C 0.4914(3) 0.87043(15) 1.02746(11) 0.0475(7) Uani 1 1 d . .
H10D H 0.4139 0.8703 1.0463 0.071 Uiso 1 1 calc R U
H10E H 0.5211 0.9201 1.0244 0.071 Uiso 1 1 calc R U
H10F H 0.5551 0.8560 1.0526 0.071 Uiso 1 1 calc R U
C109 C 0.9911(3) 0.84039(16) 0.62419(12) 0.0817(12) Uani 1 1 d G .
C110 C 0.9185(3) 0.89284(12) 0.61776(18) 0.121(2) Uani 1 1 d G .
H110 H 0.9225 0.9366 0.6502 0.145 Uiso 1 1 calc R U
C111 C 0.8400(3) 0.88134(19) 0.5639(2) 0.123(2) Uani 1 1 d G .
H111 H 0.7903 0.9172 0.5595 0.148 Uiso 1 1 calc R U
C112 C 0.8341(3) 0.8174(2) 0.51646(16) 0.129(2) Uani 1 1 d G .
H112 H 0.7805 0.8095 0.4796 0.155 Uiso 1 1 calc R U
C113 C 0.9068(4) 0.76493(17) 0.52288(13) 0.134(2) Uani 1 1 d G .
H113 H 0.9027 0.7212 0.4905 0.161 Uiso 1 1 calc R U
C114 C 0.9853(3) 0.77643(15) 0.57674(15) 0.0901(12) Uani 1 1 d G .
H114 H 1.0349 0.7406 0.5811 0.108 Uiso 1 1 calc R U
C115 C 1.0786(5) 0.8540(3) 0.6815(3) 0.143(2) Uani 1 1 d . .
H11A H 1.1135 0.8092 0.6810 0.214 Uiso 1 1 calc R U
H11B H 1.0331 0.8668 0.7167 0.214 Uiso 1 1 calc R U
H11C H 1.1466 0.8947 0.6841 0.214 Uiso 1 1 calc R U

loop_
_atom_site_aniso_label
_atom_site_aniso_U_11
_atom_site_aniso_U_22
_atom_site_aniso_U_33
_atom_site_aniso_U_23
_atom_site_aniso_U_13
_atom_site_aniso_U_12
Ti1 0.0207(2) 0.01782(17) 0.02062(16) 0.00665(13) 0.00342(14) 0.00228(13)
Ti2 0.0181(2) 0.01718(16) 0.01883(16) 0.00424(12) 0.00246(14) 0.00227(13)
C1 0.0201(11) 0.0258(10) 0.0371(11) 0.0134(9) 0.0079(9) 0.0070(8)
C2 0.0337(14) 0.0337(12) 0.0344(12) 0.0135(10) 0.0092(10) 0.0084(10)
C3 0.0480(16) 0.0398(14) 0.0416(13) 0.0244(11) 0.0144(12) 0.0152(11)
C4 0.0464(16) 0.0293(12) 0.0569(16) 0.0208(11) 0.0151(13) 0.0095(11)
C5 0.0463(16) 0.0265(12) 0.0532(15) 0.0115(11) 0.0009(12) 0.0044(11)
C6 0.0359(14) 0.0264(11) 0.0417(13) 0.0130(10) -0.0001(11) 0.0058(9)
C7 0.0247(12) 0.0239(10) 0.0321(11) 0.0098(8) 0.0067(9) 0.0064(8)
C8 0.0198(11) 0.0207(10) 0.0280(10) 0.0059(8) 0.0050(8) 0.0045(8)
O1 0.0210(8) 0.0187(7) 0.0286(7) 0.0061(5) 0.0032(6) 0.0040(5)
C9 0.0217(12) 0.0233(10) 0.0311(10) 0.0098(8) 0.0047(9) 0.0053(8)
C10 0.0250(13) 0.0258(11) 0.0468(13) 0.0153(10) 0.0029(10) 0.0024(9)
C11 0.0246(13) 0.0315(12) 0.0533(15) 0.0131(11) -0.0049(11) -0.0021(9)
C12 0.0247(13) 0.0353(12) 0.0399(12) 0.0151(10) -0.0018(10) 0.0066(9)
C13 0.0251(12) 0.0179(9) 0.0293(10) 0.0081(8) 0.0041(9) 0.0023(8)
C14 0.0236(11) 0.0149(9) 0.0221(9) 0.0052(7) 0.0048(8) 0.0008(7)
O2 0.0235(8) 0.0184(6) 0.0216(6) 0.0077(5) 0.0059(6) 0.0041(5)
C15 0.0240(11) 0.0189(9) 0.0227(9) 0.0060(7) 0.0056(8) 0.0038(8)
C16 0.0297(13) 0.0336(12) 0.0259(10) 0.0150(9) 0.0070(9) 0.0074(9)
C17 0.0318(13) 0.0388(13) 0.0335(11) 0.0166(10) 0.0154(10) 0.0086(10)
C18 0.0229(12) 0.0307(11) 0.0397(12) 0.0141(9) 0.0105(10) 0.0067(9)
C19 0.0262(12) 0.0189(9) 0.0209(9) 0.0061(7) 0.0047(8) 0.0058(8)
C20 0.0474(16) 0.0711(18) 0.0283(11) 0.0263(12) 0.0188(11) 0.0337(14)
C21 0.0513(17) 0.0691(18) 0.0281(11) 0.0275(12) 0.0149(11) 0.0354(14)
C22 0.0293(12) 0.0207(10) 0.0203(9) 0.0050(7) 0.0037(8) 0.0065(8)
C23 0.0413(15) 0.0464(14) 0.0231(10) 0.0153(9) 0.0124(10) 0.0249(11)
C24 0.0434(15) 0.0462(14) 0.0230(10) 0.0165(9) 0.0095(10) 0.0255(11)
C25 0.0271(12) 0.0203(9) 0.0220(9) 0.0047(7) 0.0034(8) 0.0054(8)
C26 0.0241(12) 0.0171(9) 0.0208(9) 0.0035(7) 0.0004(8) 0.0033(8)
O3 0.0222(8) 0.0191(7) 0.0199(6) 0.0034(5) 0.0015(6) 0.0043(5)
C27 0.0247(12) 0.0186(9) 0.0245(10) 0.0013(7) 0.0013(8) 0.0015(8)
C28 0.0216(12) 0.0334(12) 0.0327(11) 0.0029(9) -0.0026(9) 0.0073(9)
C29 0.0313(14) 0.0394(13) 0.0268(11) 0.0068(9) -0.0047(10) 0.0094(10)
C30 0.0343(14) 0.0337(12) 0.0210(10) 0.0045(8) 0.0013(9) 0.0095(9)
C31 0.0199(11) 0.0238(10) 0.0279(10) 0.0030(8) 0.0026(8) 0.0056(8)
C32 0.0197(11) 0.0201(9) 0.0266(10) 0.0059(8) 0.0017(8) 0.0037(8)
O4 0.0197(8) 0.0190(7) 0.0265(7) 0.0035(5) 0.0037(6) 0.0032(5)
C33 0.0203(11) 0.0225(10) 0.0281(10) 0.0033(8) 0.0023(8) 0.0053(8)
C34 0.0243(12) 0.0331(12) 0.0354(11) 0.0053(9) 0.0102(9) 0.0037(9)
C35 0.0238(13) 0.0326(12) 0.0468(13) 0.0047(10) 0.0096(10) -0.0042(9)
C36 0.0237(12) 0.0254(11) 0.0376(12) -0.0003(9) 0.0029(10) -0.0003(9)
C37 0.0175(11) 0.0281(11) 0.0291(10) 0.0005(8) 0.0012(8) 0.0076(8)
C38 0.0252(12) 0.0270(11) 0.0346(11) 0.0015(9) 0.0043(9) 0.0046(9)
C39 0.0375(15) 0.0268(12) 0.0497(14) -0.0007(10) 0.0026(12) 0.0050(10)
C40 0.0533(18) 0.0364(14) 0.0430(14) -0.0127(11) -0.0047(13) 0.0138(12)
C41 0.0572(18) 0.0471(16) 0.0269(12) -0.0020(10) 0.0004(11) 0.0170(13)
C42 0.0351(14) 0.0379(13) 0.0289(11) 0.0052(9) 0.0024(10) 0.0131(10)
C43 0.0390(14) 0.0161(10) 0.0294(10) 0.0016(8) 0.0056(10) -0.0003(9)
C44 0.0578(17) 0.0300(12) 0.0310(12) 0.0074(9) 0.0047(11) 0.0031(11)
C45 0.079(2) 0.0335(14) 0.0319(12) 0.0048(10) 0.0150(13) 0.0025(13)
C46 0.067(2) 0.0432(16) 0.0444(15) -0.0008(12) 0.0270(15) 0.0063(14)
C47 0.0461(17) 0.0519(17) 0.0502(16) -0.0013(13) 0.0130(13) 0.0126(13)
C48 0.0461(17) 0.0369(13) 0.0327(12) 0.0004(10) 0.0072(11) 0.0079(11)
C49 0.0358(13) 0.0176(9) 0.0281(10) 0.0057(8) 0.0018(9) 0.0015(8)
C50 0.0264(12) 0.0146(9) 0.0282(10) 0.0076(7) 0.0006(9) 0.0011(8)
O5 0.0225(8) 0.0182(7) 0.0272(7) 0.0057(5) 0.0019(6) 0.0011(5)
C51 0.0279(12) 0.0168(9) 0.0302(10) 0.0071(8) 0.0031(9) 0.0018(8)
C52 0.0250(13) 0.0289(11) 0.0410(12) 0.0087(9) 0.0030(10) 0.0017(9)
C53 0.0284(14) 0.0378(13) 0.0437(13) 0.0084(11) -0.0067(11) -0.0047(10)
C54 0.0406(15) 0.0269(11) 0.0313(11) 0.0024(9) -0.0039(10) -0.0025(10)
C55 0.0191(11) 0.0214(10) 0.0291(10) 0.0082(8) 0.0036(8) 0.0038(8)
C56 0.0184(11) 0.0216(9) 0.0228(9) 0.0100(7) 0.0033(8) 0.0050(7)
O6 0.0230(8) 0.0192(7) 0.0217(6) 0.0076(5) 0.0057(6) 0.0034(5)
C57 0.0228(11) 0.0211(9) 0.0230(9) 0.0099(7) 0.0027(8) 0.0042(8)
C58 0.0288(12) 0.0298(11) 0.0223(9) 0.0113(8) 0.0040(9) 0.0050(9)
C59 0.0288(12) 0.0309(11) 0.0312(11) 0.0176(9) 0.0059(9) 0.0028(9)
C60 0.0247(12) 0.0219(10) 0.0374(11) 0.0128(9) 0.0045(9) 0.0017(8)
C61 0.0235(11) 0.0221(10) 0.0216(9) 0.0082(7) 0.0046(8) 0.0046(8)
C62 0.0308(12) 0.0220(10) 0.0179(9) 0.0063(7) 0.0037(8) 0.0031(8)
C63 0.0307(12) 0.0226(10) 0.0193(9) 0.0091(7) 0.0049(8) 0.0044(8)
C64 0.0225(11) 0.0204(9) 0.0209(9) 0.0067(7) 0.0043(8) 0.0051(8)
C65 0.0465(14) 0.0258(11) 0.0167(9) 0.0053(8) 0.0066(9) 0.0044(9)
C66 0.0449(14) 0.0250(11) 0.0208(9) 0.0108(8) 0.0072(9) 0.0043(9)
C67 0.0242(11) 0.0208(9) 0.0185(9) 0.0049(7) 0.0054(8) 0.0045(8)
C68 0.0180(11) 0.0204(9) 0.0177(8) 0.0038(7) 0.0030(7) 0.0041(7)
O7 0.0232(8) 0.0182(6) 0.0182(6) 0.0047(5) 0.0018(5) 0.0044(5)
C69 0.0200(11) 0.0221(10) 0.0235(9) 0.0059(7) 0.0041(8) 0.0059(8)
C70 0.0269(12) 0.0222(10) 0.0268(10) 0.0023(8) 0.0001(9) 0.0023(8)
C71 0.0356(14) 0.0300(11) 0.0207(10) 0.0037(8) -0.0043(9) 0.0026(9)
C72 0.0337(13) 0.0282(11) 0.0207(9) 0.0086(8) 0.0016(9) 0.0054(9)
C73 0.0224(12) 0.0185(9) 0.0244(9) 0.0042(7) 0.0023(8) 0.0026(8)
C74 0.0244(12) 0.0169(9) 0.0225(9) 0.0026(7) 0.0040(8) 0.0022(8)
O8 0.0186(7) 0.0169(6) 0.0250(7) 0.0047(5) 0.0025(6) 0.0015(5)
C75 0.0289(12) 0.0201(10) 0.0258(10) 0.0066(8) 0.0026(9) 0.0013(8)
C76 0.0328(14) 0.0255(11) 0.0390(12) 0.0160(9) 0.0048(10) 0.0005(9)
C77 0.0244(13) 0.0343(12) 0.0461(13) 0.0165(10) 0.0075(10) -0.0010(9)
C78 0.0209(12) 0.0284(11) 0.0395(12) 0.0119(9) 0.0030(9) 0.0040(9)
C79 0.0321(13) 0.0175(10) 0.0355(11) 0.0095(8) -0.0030(10) 0.0005(8)
C80 0.0413(15) 0.0314(12) 0.0397(13) 0.0161(10) 0.0000(11) 0.0012(10)
C81 0.0548(19) 0.0355(14) 0.0479(15) 0.0237(12) -0.0126(13) -0.0011(12)
C82 0.0421(17) 0.0316(13) 0.0714(19) 0.0250(13) -0.0141(14) 0.0035(11)
C83 0.0368(16) 0.0373(14) 0.0682(18) 0.0227(13) 0.0014(13) 0.0108(11)
C84 0.0332(14) 0.0261(11) 0.0451(13) 0.0141(10) 0.0021(11) 0.0076(9)
N1 0.0365(12) 0.0238(9) 0.0270(9) 0.0081(7) -0.0008(8) -0.0012(8)
C85 0.0562(16) 0.0233(11) 0.0258(10) 0.0038(8) 0.0078(10) -0.0052(10)
C86 0.075(2) 0.0372(14) 0.0347(13) 0.0039(11) 0.0214(14) -0.0010(13)
C87 0.072(2) 0.0434(15) 0.0325(13) 0.0114(11) -0.0018(13) 0.0005(14)
C88 0.068(2) 0.0412(15) 0.0297(12) 0.0105(11) -0.0063(12) 0.0003(13)
C89 0.0433(16) 0.0267(11) 0.0309(11) 0.0061(9) -0.0009(11) 0.0012(10)
N2 0.0414(13) 0.0484(13) 0.0325(10) 0.0122(9) -0.0029(9) 0.0127(10)
C90 0.049(2) 0.090(3) 0.0584(19) 0.0145(17) -0.0072(15) 0.0284(18)
N3 0.0264(10) 0.0356(10) 0.0266(9) 0.0099(8) 0.0043(8) 0.0062(8)
C91 0.0359(14) 0.0370(13) 0.0283(11) 0.0051(9) 0.0002(10) 0.0045(10)
C92 0.0529(18) 0.0472(16) 0.0358(13) 0.0020(11) -0.0033(12) 0.0001(13)
C93 0.0554(19) 0.070(2) 0.0272(12) 0.0097(13) -0.0025(12) 0.0125(15)
C94 0.0493(17) 0.0588(17) 0.0270(11) 0.0146(11) 0.0041(11) 0.0151(13)
C95 0.0306(13) 0.0415(13) 0.0298(11) 0.0129(10) 0.0096(10) 0.0114(10)
N4 0.0413(12) 0.0389(11) 0.0337(10) 0.0181(9) 0.0040(9) 0.0088(9)
C96 0.0649(19) 0.0487(16) 0.0522(16) 0.0308(13) 0.0186(14) 0.0165(14)
N5 0.0292(10) 0.0218(8) 0.0242(8) 0.0076(7) 0.0024(7) 0.0016(7)
C97 0.0356(14) 0.0256(11) 0.0295(11) 0.0086(9) -0.0014(10) 0.0023(9)
C98 0.0523(17) 0.0383(14) 0.0332(12) 0.0158(10) -0.0050(11) 0.0061(12)
C99 0.0620(19) 0.0492(16) 0.0325(12) 0.0228(11) 0.0040(12) 0.0036(13)
C100 0.0495(17) 0.0558(17) 0.0341(12) 0.0248(12) 0.0134(12) 0.0065(13)
C101 0.0370(14) 0.0314(12) 0.0256(10) 0.0095(9) 0.0080(10) 0.0023(10)
N6 0.0379(12) 0.0542(13) 0.0358(10) 0.0256(10) 0.0172(9) 0.0173(10)
C102 0.056(2) 0.141(4) 0.084(2) 0.073(3) 0.0441(19) 0.054(2)
N7 0.0233(10) 0.0332(10) 0.0259(9) 0.0101(7) 0.0053(7) 0.0066(7)
C103 0.0300(13) 0.0308(11) 0.0335(11) 0.0134(9) 0.0054(10) 0.0039(9)
C104 0.0419(15) 0.0403(14) 0.0468(14) 0.0215(11) 0.0107(12) 0.0051(11)
C105 0.0445(16) 0.0555(17) 0.0410(13) 0.0284(12) 0.0160(12) 0.0143(12)
C106 0.0381(15) 0.0512(15) 0.0295(11) 0.0195(11) 0.0101(10) 0.0160(11)
C107 0.0246(12) 0.0371(12) 0.0276(10) 0.0109(9) 0.0039(9) 0.0103(9)
N8 0.0334(11) 0.0354(11) 0.0258(9) 0.0065(8) 0.0055(8) 0.0023(8)
C108 0.0586(18) 0.0473(16) 0.0293(12) 0.0012(11) 0.0001(12) 0.0070(13)
C109 0.065(2) 0.063(2) 0.113(3) 0.025(2) 0.028(2) -0.0128(18)
C110 0.094(4) 0.048(2) 0.210(6) 0.023(3) 0.025(4) 0.001(2)
C111 0.086(4) 0.075(3) 0.234(7) 0.083(4) 0.035(4) 0.014(3)
C112 0.140(5) 0.109(4) 0.149(5) 0.069(4) -0.013(4) 0.011(4)
C113 0.191(6) 0.106(4) 0.104(4) 0.027(3) -0.009(4) 0.040(4)
C114 0.108(3) 0.078(3) 0.094(3) 0.025(2) 0.031(3) 0.034(2)
C115 0.109(4) 0.121(5) 0.156(5) 0.013(4) -0.011(4) -0.047(3)

loop_
_atom_type_symbol
_atom_type_description
_atom_type_scat_dispersion_real
_atom_type_scat_dispersion_imag
_atom_type_scat_source
C C 0.0033 0.0016 'International Tables Vol C Tables 4.2.6.8 and 6.1.1.4'
H H 0.0000 0.0000 'International Tables Vol C Tables 4.2.6.8 and 6.1.1.4'
N N 0.0061 0.0033 'International Tables Vol C Tables 4.2.6.8 and 6.1.1.4'
O O 0.0106 0.0060 'International Tables Vol C Tables 4.2.6.8 and 6.1.1.4'
Ti Ti 0.2776 0.4457 'International Tables Vol C Tables 4.2.6.8 and 6.1.1.4'

loop_
_geom_angle_atom_site_label_1
_geom_angle_atom_site_label_2
_geom_angle_atom_site_label_3
_geom_angle
O1 Ti1 O2 91.67(6)
O1 Ti1 O6 163.67(6)
O2 Ti1 O6 94.61(6)
O1 Ti1 O5 88.13(6)
O2 Ti1 O5 165.05(6)
O6 Ti1 O5 89.63(6)
O1 Ti1 N1 97.13(7)
O2 Ti1 N1 81.88(6)
O6 Ti1 N1 98.67(7)
O5 Ti1 N1 83.32(6)
O1 Ti1 N3 82.48(6)
O2 Ti1 N3 92.73(6)
O6 Ti1 N3 82.18(6)
O5 Ti1 N3 102.05(6)
N1 Ti1 N3 174.59(7)
O4 Ti2 O3 91.71(6)
O4 Ti2 O8 89.89(6)
O3 Ti2 O8 164.88(6)
O4 Ti2 O7 163.67(6)
O3 Ti2 O7 93.62(6)
O8 Ti2 O7 88.97(6)
O4 Ti2 N5 95.80(6)
O3 Ti2 N5 82.48(6)
O8 Ti2 N5 82.40(6)
O7 Ti2 N5 100.20(6)
O4 Ti2 N7 82.29(6)
O3 Ti2 N7 92.79(6)
O8 Ti2 N7 102.32(6)
O7 Ti2 N7 82.04(6)
N5 Ti2 N7 174.86(7)
C2 C1 C6 118.0(2)
C2 C1 C7 121.6(2)
C6 C1 C7 120.17(19)
C3 C2 C1 121.0(2)
C3 C2 H2 119.5
C1 C2 H2 119.5
C4 C3 C2 120.4(2)
C4 C3 H3 119.8
C2 C3 H3 119.8
C3 C4 C5 119.3(2)
C3 C4 H4 120.4
C5 C4 H4 120.4
C4 C5 C6 120.7(2)
C4 C5 H5 119.6
C6 C5 H5 119.6
C5 C6 C1 120.6(2)
C5 C6 H6 119.7
C1 C6 H6 119.7
C12 C7 C8 118.07(19)
C12 C7 C1 119.29(19)
C8 C7 C1 122.45(19)
O1 C8 C9 119.47(18)
O1 C8 C7 120.03(17)
C9 C8 C7 120.50(19)
C8 O1 Ti1 128.95(12)
C10 C9 C8 118.91(19)
C10 C9 C13 118.87(18)
C8 C9 C13 122.00(18)
C11 C10 C9 120.9(2)
C11 C10 H10 119.6
C9 C10 H10 119.6
C12 C11 C10 119.6(2)
C12 C11 H11 120.2
C10 C11 H11 120.2
C11 C12 C7 121.6(2)
C11 C12 H12 119.2
C7 C12 H12 119.2
C18 C13 C14 119.82(19)
C18 C13 C9 117.43(19)
C14 C13 C9 122.74(17)
O2 C14 C13 118.48(17)
O2 C14 C15 121.37(17)
C13 C14 C15 120.15(17)
C14 O2 Ti1 127.92(11)
C16 C15 C14 116.64(18)
C16 C15 C19 119.29(18)
C14 C15 C19 124.04(16)
C17 C16 C15 122.72(19)
C17 C16 H16 118.6
C15 C16 H16 118.6
C16 C17 C18 119.43(19)
C16 C17 H17 120.3
C18 C17 H17 120.3
C17 C18 C13 120.3(2)
C17 C18 H18 119.8
C13 C18 H18 119.8
C24 C19 C20 115.59(19)
C24 C19 C15 122.57(18)
C20 C19 C15 121.79(17)
C21 C20 C19 122.0(2)
C21 C20 H20 119.0
C19 C20 H20 119.0
C20 C21 C22 122.2(2)
C20 C21 H21 118.9
C22 C21 H21 118.9
C23 C22 C21 115.53(19)
C23 C22 C25 122.51(17)
C21 C22 C25 121.77(18)
C24 C23 C22 122.28(19)
C24 C23 H23 118.9
C22 C23 H23 118.9
C23 C24 C19 122.4(2)
C23 C24 H24 118.8
C19 C24 H24 118.8
C30 C25 C26 117.23(19)
C30 C25 C22 119.29(17)
C26 C25 C22 123.44(18)
O3 C26 C27 118.96(16)
O3 C26 C25 120.63(18)
C27 C26 C25 120.41(18)
C26 O3 Ti2 129.29(12)
C28 C27 C26 119.24(18)
C28 C27 C31 117.57(18)
C26 C27 C31 123.11(18)
C29 C28 C27 120.8(2)
C29 C28 H28 119.6
C27 C28 H28 119.6
C30 C29 C28 119.4(2)
C30 C29 H29 120.3
C28 C29 H29 120.3
C29 C30 C25 122.15(19)
C29 C30 H30 118.9
C25 C30 H30 118.9
C36 C31 C32 119.08(18)
C36 C31 C27 118.74(18)
C32 C31 C27 122.05(18)
O4 C32 C31 119.93(17)
O4 C32 C33 119.94(17)
C31 C32 C33 120.12(18)
C32 O4 Ti2 129.10(12)
C34 C33 C32 118.38(19)
C34 C33 C37 119.21(18)
C32 C33 C37 122.34(18)
C35 C34 C33 121.3(2)
C35 C34 H34 119.3
C33 C34 H34 119.3
C34 C35 C36 119.8(2)
C34 C35 H35 120.1
C36 C35 H35 120.1
C35 C36 C31 121.0(2)
C35 C36 H36 119.5
C31 C36 H36 119.5
C38 C37 C42 118.4(2)
C38 C37 C33 120.88(19)
C42 C37 C33 120.5(2)
C37 C38 C39 120.4(2)
C37 C38 H38 119.8
C39 C38 H38 119.8
C40 C39 C38 120.4(2)
C40 C39 H39 119.8
C38 C39 H39 119.8
C41 C40 C39 119.8(2)
C41 C40 H40 120.1
C39 C40 H40 120.1
C40 C41 C42 120.4(2)
C40 C41 H41 119.8
C42 C41 H41 119.8
C41 C42 C37 120.6(2)
C41 C42 H42 119.7
C37 C42 H42 119.7
C48 C43 C44 117.8(2)
C48 C43 C49 122.5(2)
C44 C43 C49 119.6(2)
C45 C44 C43 120.9(3)
C45 C44 H44 119.6
C43 C44 H44 119.6
C46 C45 C44 120.7(2)
C46 C45 H45 119.6
C44 C45 H45 119.6
C45 C46 C47 119.2(3)
C45 C46 H46 120.4
C47 C46 H46 120.4
C46 C47 C48 120.5(3)
C46 C47 H47 119.7
C48 C47 H47 119.7
C43 C48 C47 120.9(2)
C43 C48 H48 119.5
C47 C48 H48 119.5
C54 C49 C50 118.0(2)
C54 C49 C43 118.80(19)
C50 C49 C43 123.2(2)
O5 C50 C51 119.83(18)
O5 C50 C49 120.02(18)
C51 C50 C49 120.14(19)
C50 O5 Ti1 128.58(12)
C52 C51 C50 119.18(19)
C52 C51 C55 116.90(19)
C50 C51 C55 123.88(19)
C53 C52 C51 121.1(2)
C53 C52 H52 119.4
C51 C52 H52 119.4
C52 C53 C54 119.5(2)
C52 C53 H53 120.3
C54 C53 H53 120.3
C53 C54 C49 122.0(2)
C53 C54 H54 119.0
C49 C54 H54 119.0
C60 C55 C56 119.12(18)
C60 C55 C51 117.45(18)
C56 C55 C51 123.17(17)
O6 C56 C55 118.64(17)
O6 C56 C57 120.81(17)
C55 C56 C57 120.52(17)
C56 O6 Ti1 131.66(12)
C58 C57 C56 117.20(18)
C58 C57 C61 118.67(17)
C56 C57 C61 124.04(16)
C59 C58 C57 122.34(19)
C59 C58 H58 118.8
C57 C58 H58 118.8
C58 C59 C60 119.50(19)
C58 C59 H59 120.3
C60 C59 H59 120.3
C59 C60 C55 120.95(19)
C59 C60 H60 119.5
C55 C60 H60 119.5
C62 C61 C66 115.93(18)
C62 C61 C57 123.17(17)
C66 C61 C57 120.77(17)
C63 C62 C61 122.26(18)
C63 C62 H62 118.9
C61 C62 H62 118.9
C62 C63 C64 121.65(17)
C62 C63 H63 119.2
C64 C63 H63 119.2
C63 C64 C65 116.36(18)
C63 C64 C67 122.57(17)
C65 C64 C67 120.91(17)
C66 C65 C64 122.08(18)
C66 C65 H65 119.0
C64 C65 H65 119.0
C65 C66 C61 121.69(18)
C65 C66 H66 119.2
C61 C66 H66 119.2
C72 C67 C68 117.97(18)
C72 C67 C64 117.97(17)
C68 C67 C64 123.98(17)
O7 C68 C69 119.00(17)
O7 C68 C67 121.18(17)
C69 C68 C67 119.81(18)
C68 O7 Ti2 130.85(11)
C70 C69 C68 119.45(18)
C70 C69 C73 117.55(18)
C68 C69 C73 122.78(18)
C71 C70 C69 121.06(19)
C71 C70 H70 119.5
C69 C70 H70 119.5
C72 C71 C70 119.38(19)
C72 C71 H71 120.3
C70 C71 H71 120.3
C71 C72 C67 122.09(19)
C71 C72 H72 119.0
C67 C72 H72 119.0
C78 C73 C74 119.45(18)
C78 C73 C69 116.35(19)
C74 C73 C69 124.11(18)
O8 C74 C73 119.64(17)
O8 C74 C75 120.11(18)
C73 C74 C75 120.24(18)
C74 O8 Ti2 129.39(11)
C76 C75 C74 117.6(2)
C76 C75 C79 118.82(18)
C74 C75 C79 123.56(19)
C77 C76 C75 122.3(2)
C77 C76 H76 118.9
C75 C76 H76 118.9
C76 C77 C78 119.7(2)
C76 C77 H77 120.2
C78 C77 H77 120.2
C77 C78 C73 120.7(2)
C77 C78 H78 119.6
C73 C78 H78 119.6
C84 C79 C80 117.6(2)
C84 C79 C75 122.3(2)
C80 C79 C75 120.1(2)
C81 C80 C79 121.1(2)
C81 C80 H80 119.4
C79 C80 H80 119.4
C82 C81 C80 120.2(2)
C82 C81 H81 119.9
C80 C81 H81 119.9
C81 C82 C83 119.4(2)
C81 C82 H82 120.3
C83 C82 H82 120.3
C82 C83 C84 120.8(3)
C82 C83 H83 119.6
C84 C83 H83 119.6
C83 C84 C79 120.8(2)
C83 C84 H84 119.6
C79 C84 H84 119.6
C89 N1 C85 118.2(2)
C89 N1 Ti1 128.19(15)
C85 N1 Ti1 113.06(16)
C86 C85 N1 122.7(3)
C86 C85 H85 118.7
N1 C85 H85 118.7
C85 C86 C87 117.8(3)
C85 C86 H86 121.1
C87 C86 H86 121.1
C88 C87 C86 121.7(3)
C88 C87 H87 119.2
C86 C87 H87 119.2
C87 C88 C89 118.4(3)
C87 C88 H88 120.8
C89 C88 H88 120.8
N2 C89 N1 117.9(2)
N2 C89 C88 120.9(2)
N1 C89 C88 121.2(2)
C89 N2 C90 124.5(2)
C89 N2 H2A 117.8
C90 N2 H2A 117.8
N2 C90 H90A 109.5
N2 C90 H90B 109.5
H90A C90 H90B 109.5
N2 C90 H90C 109.5
H90A C90 H90C 109.5
H90B C90 H90C 109.5
C95 N3 C91 118.2(2)
C95 N3 Ti1 126.11(16)
C91 N3 Ti1 115.50(14)
C92 C91 N3 123.2(2)
C92 C91 H91 118.4
N3 C91 H91 118.4
C91 C92 C93 117.6(3)
C91 C92 H92 121.2
C93 C92 H92 121.2
C94 C93 C92 121.0(2)
C94 C93 H93 119.5
C92 C93 H93 119.5
C93 C94 C95 119.0(2)
C93 C94 H94 120.5
C95 C94 H94 120.5
N4 C95 N3 117.3(2)
N4 C95 C94 121.8(2)
N3 C95 C94 120.9(2)
C95 N4 C96 124.6(2)
C95 N4 H4A 117.7
C96 N4 H4A 117.7
N4 C96 H96A 109.5
N4 C96 H96B 109.5
H96A C96 H96B 109.5
N4 C96 H96C 109.5
H96A C96 H96C 109.5
H96B C96 H96C 109.5
C101 N5 C97 118.07(18)
C101 N5 Ti2 127.21(14)
C97 N5 Ti2 114.70(14)
N5 C97 C98 123.6(2)
N5 C97 H97 118.2
C98 C97 H97 118.2
C97 C98 C99 118.0(2)
C97 C98 H98 121.0
C99 C98 H98 121.0
C100 C99 C98 120.6(2)
C100 C99 H99 119.7
C98 C99 H99 119.7
C99 C100 C101 119.4(2)
C99 C100 H100 120.3
C101 C100 H100 120.3
N6 C101 N5 117.98(19)
N6 C101 C100 121.7(2)
N5 C101 C100 120.3(2)
C101 N6 C102 123.9(2)
C101 N6 H6A 118.1
C102 N6 H6A 118.1
N6 C102 H10A 109.5
N6 C102 H10B 109.5
H10A C102 H10B 109.5
N6 C102 H10C 109.5
H10A C102 H10C 109.5
H10B C102 H10C 109.5
C107 N7 C103 118.19(18)
C107 N7 Ti2 126.28(15)
C103 N7 Ti2 115.44(14)
C104 C103 N7 123.5(2)
C104 C103 H103 118.2
N7 C103 H103 118.2
C103 C104 C105 117.8(2)
C103 C104 H104 121.1
C105 C104 H104 121.1
C106 C105 C104 120.2(2)
C106 C105 H105 119.9
C104 C105 H105 119.9
C105 C106 C107 119.8(2)
C105 C106 H106 120.1
C107 C106 H106 120.1
N8 C107 N7 117.67(19)
N8 C107 C106 121.9(2)
N7 C107 C106 120.4(2)
C107 N8 C108 124.7(2)
C107 N8 H8 117.7
C108 N8 H8 117.7
N8 C108 H10D 109.5
N8 C108 H10E 109.5
H10D C108 H10E 109.5
N8 C108 H10F 109.5
H10D C108 H10F 109.5
H10E C108 H10F 109.5
C110 C109 C114 120.0
C110 C109 C115 119.9(3)
C114 C109 C115 120.0(3)
C109 C110 C111 120.0
C109 C110 H110 120.0
C111 C110 H110 120.0
C112 C111 C110 120.0
C112 C111 H111 120.0
C110 C111 H111 120.0
C111 C112 C113 120.0
C111 C112 H112 120.0
C113 C112 H112 120.0
C114 C113 C112 120.0
C114 C113 H113 120.0
C112 C113 H113 120.0
C113 C114 C109 120.0
C113 C114 H114 120.0
C109 C114 H114 120.0
C109 C115 H11A 109.5
C109 C115 H11B 109.5
H11A C115 H11B 109.5
C109 C115 H11C 109.5
H11A C115 H11C 109.5
H11B C115 H11C 109.5

loop_
_geom_bond_atom_site_label_1
_geom_bond_atom_site_label_2
_geom_bond_distance
Ti1 O1 1.8859(14)
Ti1 O2 1.8955(13)
Ti1 O6 1.9028(13)
Ti1 O5 1.9055(14)
Ti1 N1 2.2212(18)
Ti1 N3 2.2528(18)
Ti2 O4 1.8831(14)
Ti2 O3 1.8846(13)
Ti2 O8 1.9103(13)
Ti2 O7 1.9132(14)
Ti2 N5 2.2246(17)
Ti2 N7 2.2301(17)
C1 C2 1.387(3)
C1 C6 1.393(3)
C1 C7 1.482(3)
C2 C3 1.385(3)
C2 H2 0.9500
C3 C4 1.374(4)
C3 H3 0.9500
C4 C5 1.378(4)
C4 H4 0.9500
C5 C6 1.384(3)
C5 H5 0.9500
C6 H6 0.9500
C7 C12 1.394(3)
C7 C8 1.406(3)
C8 O1 1.348(2)
C8 C9 1.403(3)
C9 C10 1.391(3)
C9 C13 1.490(3)
C10 C11 1.380(3)
C10 H10 0.9500
C11 C12 1.379(3)
C11 H11 0.9500
C12 H12 0.9500
C13 C18 1.389(3)
C13 C14 1.403(3)
C14 O2 1.354(2)
C14 C15 1.417(3)
C15 C16 1.403(3)
C15 C19 1.482(3)
C16 C17 1.373(3)
C16 H16 0.9500
C17 C18 1.382(3)
C17 H17 0.9500
C18 H18 0.9500
C19 C24 1.383(3)
C19 C20 1.391(3)
C20 C21 1.376(3)
C20 H20 0.9500
C21 C22 1.394(3)
C21 H21 0.9500
C22 C23 1.380(3)
C22 C25 1.482(3)
C23 C24 1.380(3)
C23 H23 0.9500
C24 H24 0.9500
C25 C30 1.399(3)
C25 C26 1.413(3)
C26 O3 1.354(2)
C26 C27 1.400(3)
C27 C28 1.388(3)
C27 C31 1.492(3)
C28 C29 1.379(3)
C28 H28 0.9500
C29 C30 1.374(3)
C29 H29 0.9500
C30 H30 0.9500
C31 C36 1.391(3)
C31 C32 1.404(3)
C32 O4 1.351(2)
C32 C33 1.412(3)
C33 C34 1.396(3)
C33 C37 1.478(3)
C34 C35 1.379(3)
C34 H34 0.9500
C35 C36 1.381(3)
C35 H35 0.9500
C36 H36 0.9500
C37 C38 1.387(3)
C37 C42 1.398(3)
C38 C39 1.389(3)
C38 H38 0.9500
C39 C40 1.378(4)
C39 H39 0.9500
C40 C41 1.370(4)
C40 H40 0.9500
C41 C42 1.384(3)
C41 H41 0.9500
C42 H42 0.9500
C43 C48 1.383(4)
C43 C44 1.399(3)
C43 C49 1.483(3)
C44 C45 1.388(4)
C44 H44 0.9500
C45 C46 1.363(4)
C45 H45 0.9500
C46 C47 1.386(4)
C46 H46 0.9500
C47 C48 1.389(3)
C47 H47 0.9500
C48 H48 0.9500
C49 C54 1.391(3)
C49 C50 1.416(3)
C50 O5 1.352(2)
C50 C51 1.407(3)
C51 C52 1.392(3)
C51 C55 1.490(3)
C52 C53 1.376(3)
C52 H52 0.9500
C53 C54 1.381(3)
C53 H53 0.9500
C54 H54 0.9500
C55 C60 1.392(3)
C55 C56 1.407(3)
C56 O6 1.356(2)
C56 C57 1.415(3)
C57 C58 1.405(3)
C57 C61 1.480(3)
C58 C59 1.374(3)
C58 H58 0.9500
C59 C60 1.381(3)
C59 H59 0.9500
C60 H60 0.9500
C61 C62 1.394(3)
C61 C66 1.404(3)
C62 C63 1.379(3)
C62 H62 0.9500
C63 C64 1.393(3)
C63 H63 0.9500
C64 C65 1.395(3)
C64 C67 1.482(3)
C65 C66 1.375(3)
C65 H65 0.9500
C66 H66 0.9500
C67 C72 1.403(3)
C67 C68 1.413(3)
C68 O7 1.354(2)
C68 C69 1.409(3)
C69 C70 1.389(3)
C69 C73 1.489(3)
C70 C71 1.383(3)
C70 H70 0.9500
C71 C72 1.373(3)
C71 H71 0.9500
C72 H72 0.9500
C73 C78 1.396(3)
C73 C74 1.398(3)
C74 O8 1.355(2)
C74 C75 1.417(3)
C75 C76 1.394(3)
C75 C79 1.484(3)
C76 C77 1.373(3)
C76 H76 0.9500
C77 C78 1.376(3)
C77 H77 0.9500
C78 H78 0.9500
C79 C84 1.392(3)
C79 C80 1.397(3)
C80 C81 1.388(4)
C80 H80 0.9500
C81 C82 1.374(4)
C81 H81 0.9500
C82 C83 1.379(4)
C82 H82 0.9500
C83 C84 1.384(3)
C83 H83 0.9500
C84 H84 0.9500
N1 C89 1.331(3)
N1 C85 1.390(3)
C85 C86 1.359(3)
C85 H85 0.9500
C86 C87 1.393(4)
C86 H86 0.9500
C87 C88 1.341(4)
C87 H87 0.9500
C88 C89 1.433(3)
C88 H88 0.9500
C89 N2 1.325(3)
N2 C90 1.450(4)
N2 H2A 0.8800
C90 H90A 0.9800
C90 H90B 0.9800
C90 H90C 0.9800
N3 C95 1.344(3)
N3 C91 1.370(3)
C91 C92 1.363(3)
C91 H91 0.9500
C92 C93 1.391(4)
C92 H92 0.9500
C93 C94 1.350(4)
C93 H93 0.9500
C94 C95 1.414(3)
C94 H94 0.9500
C95 N4 1.327(3)
N4 C96 1.452(3)
N4 H4A 0.8800
C96 H96A 0.9800
C96 H96B 0.9800
C96 H96C 0.9800
N5 C101 1.357(3)
N5 C97 1.359(3)
C97 C98 1.366(3)
C97 H97 0.9500
C98 C99 1.383(4)
C98 H98 0.9500
C99 C100 1.354(4)
C99 H99 0.9500
C100 C101 1.419(3)
C100 H100 0.9500
C101 N6 1.331(3)
N6 C102 1.437(3)
N6 H6A 0.8800
C102 H10A 0.9800
C102 H10B 0.9800
C102 H10C 0.9800
N7 C107 1.344(3)
N7 C103 1.365(3)
C103 C104 1.362(3)
C103 H103 0.9500
C104 C105 1.390(4)
C104 H104 0.9500
C105 C106 1.350(4)
C105 H105 0.9500
C106 C107 1.414(3)
C106 H106 0.9500
C107 N8 1.339(3)
N8 C108 1.447(3)
N8 H8 0.8800
C108 H10D 0.9800
C108 H10E 0.9800
C108 H10F 0.9800
C109 C110 1.3900
C109 C114 1.3900
C109 C115 1.497(6)
C110 C111 1.3900
C110 H110 0.9500
C111 C112 1.3900
C111 H111 0.9500
C112 C113 1.3900
C112 H112 0.9500
C113 C114 1.3900
C113 H113 0.9500
C114 H114 0.9500
C115 H11A 0.9800
C115 H11B 0.9800
C115 H11C 0.9800
